data_2229158
loop_
_publ_author_name
'Wera, Micha\/l'
'Pivovarenko, Vasyl G.'
'Sikorski, Artur'
'Lis, Tadeusz'
'B\/la\.zejowski, Jerzy'

_publ_section_title
;
 2-(Furan-2-yl)-3-hydroxy-4<i>H</i>-chromen-4-one
;
_journal_coeditor_code NG5090
_journal_issue 2
_journal_name_full 'Acta Crystallographica Section E'
_journal_page_first o266
_journal_paper_doi 10.1107/S1600536810053596
_journal_volume 67
_journal_year 2011
_chemical_formula_iupac 'C13 H8 O4'
_chemical_formula_moiety 'C13 H8 O4'
_chemical_formula_sum 'C13 H8 O4'
_chemical_formula_weight 228.19
_chemical_name_systematic
;
2-(Furan-2-yl)-3-hydroxy-4<i>H</i>-chromen-4-one
;
_space_group_IT_number 14
_symmetry_cell_setting monoclinic
_symmetry_space_group_name_Hall '-P 2ybc'
_symmetry_space_group_name_H-M 'P 1 21/c 1'
_atom_sites_solution_hydrogens geom
_atom_sites_solution_primary direct
_atom_sites_solution_secondary difmap
_audit_creation_method SHELXL-97
_cell_angle_alpha 90.00
_cell_angle_beta 110.91(5)
_cell_angle_gamma 90.00
_cell_formula_units_Z 4
_cell_length_a 14.365(8)
_cell_length_b 4.421(3)
_cell_length_c 17.086(10)
_cell_measurement_reflns_used 1436
_cell_measurement_temperature 100(2)
_cell_measurement_theta_max 25.00
_cell_measurement_theta_min 3.40
_cell_volume 1013.6(11)
_computing_cell_refinement 'CrysAlis RED (Oxford Diffraction, 2003)'
_computing_data_collection 'CrysAlis CCD (Oxford Diffraction, 2003)'
_computing_data_reduction 'CrysAlis RED (Oxford Diffraction, 2003)'
_computing_molecular_graphics '<i>ORTEP-3</i> (Farrugia, 1997)'
_computing_publication_material '<i>SHELXL97</i> (Sheldrick, 2008) and <i>PLATON</i> (Spek, 2009)'
_computing_structure_refinement '<i>SHELXL97</i> (Sheldrick, 2008)'
_computing_structure_solution '<i>SHELXS97</i> (Sheldrick, 2008)'
_diffrn_ambient_temperature 100(2)
_diffrn_measured_fraction_theta_full 0.997
_diffrn_measured_fraction_theta_max 0.997
_diffrn_measurement_device_type 'Kuma KM4 CCD \k-geometry'
_diffrn_measurement_method \w
_diffrn_radiation_monochromator graphite
_diffrn_radiation_source 'fine-focus sealed tube'
_diffrn_radiation_type MoK\a
_diffrn_radiation_wavelength 0.71073
_diffrn_reflns_av_R_equivalents 0.0301
_diffrn_reflns_av_sigmaI/netI 0.0271
_diffrn_reflns_limit_h_max 17
_diffrn_reflns_limit_h_min -17
_diffrn_reflns_limit_k_max 5
_diffrn_reflns_limit_k_min -4
_diffrn_reflns_limit_l_max 18
_diffrn_reflns_limit_l_min -20
_diffrn_reflns_number 7132
_diffrn_reflns_theta_full 25.00
_diffrn_reflns_theta_max 25.00
_diffrn_reflns_theta_min 3.40
_exptl_absorpt_coefficient_mu 0.112
_exptl_absorpt_correction_type none
_exptl_crystal_colour greenish-yellow
_exptl_crystal_density_diffrn 1.495
_exptl_crystal_density_method 'not measured'
_exptl_crystal_description plate
_exptl_crystal_F_000 472
_exptl_crystal_size_max 0.40
_exptl_crystal_size_mid 0.40
_exptl_crystal_size_min 0.14
_refine_diff_density_max 0.208
_refine_diff_density_min -0.212
_refine_ls_extinction_method none
_refine_ls_goodness_of_fit_ref 1.104
_refine_ls_hydrogen_treatment mixed
_refine_ls_matrix_type full
_refine_ls_number_parameters 158
_refine_ls_number_reflns 1779
_refine_ls_number_restraints 0
_refine_ls_restrained_S_all 1.104
_refine_ls_R_factor_all 0.0541
_refine_ls_R_factor_gt 0.0366
_refine_ls_shift/su_max 0.000
_refine_ls_shift/su_mean 0.000
_refine_ls_structure_factor_coef Fsqd
_refine_ls_weighting_details 'calc w=1/[\s^2^(Fo^2^)+(0.0517P)^2^+0.0439P] where P=(Fo^2^+2Fc^2^)/3'
_refine_ls_weighting_scheme calc
_refine_ls_wR_factor_gt 0.0854
_refine_ls_wR_factor_ref 0.0923
_reflns_number_gt 1436
_reflns_number_total 1779
_reflns_threshold_expression I>2sigma(I)
_cod_data_source_file ng5090.cif
_cod_data_source_block I
_cod_original_sg_symbol_H-M 'P 21/c'
_cod_database_code 2229158
_cod_database_fobs_code 2229158

loop_
_symmetry_equiv_pos_as_xyz
'x, y, z'
'-x, y+1/2, -z+1/2'
'-x, -y, -z'
'x, -y-1/2, z-1/2'

loop_
_atom_site_type_symbol
_atom_site_label
_atom_site_fract_x
_atom_site_fract_y
_atom_site_fract_z
_atom_site_U_iso_or_equiv
_atom_site_adp_type
_atom_site_calc_flag
_atom_site_refinement_flags
_atom_site_occupancy
_atom_site_disorder_assembly
_atom_site_disorder_group
O O1 0.30889(8) 0.5549(2) 0.43752(6) 0.0209(3) Uani d . 1 . .
C C2 0.27113(12) 0.6670(4) 0.49500(9) 0.0189(4) Uani d . 1 . .
C C3 0.17955(12) 0.5867(4) 0.49522(9) 0.0192(4) Uani d . 1 . .
C C4 0.11644(12) 0.3802(4) 0.43368(9) 0.0200(4) Uani d . 1 . .
C C5 0.10589(12) 0.0603(4) 0.30910(9) 0.0212(4) Uani d . 1 . .
H H5 0.0416 -0.0076 0.3051 0.025 Uiso calc R 1 . .
C C6 0.14678(13) -0.0412(4) 0.25248(10) 0.0232(4) Uani d . 1 . .
H H6 0.1102(13) -0.177(4) 0.2072(11) 0.028 Uiso d . 1 . .
C C7 0.24244(13) 0.0564(4) 0.25881(10) 0.0248(4) Uani d . 1 . .
H H7 0.2707 -0.0148 0.2197 0.030 Uiso calc R 1 . .
C C8 0.29541(13) 0.2533(4) 0.32077(10) 0.0229(4) Uani d . 1 . .
H H8 0.3601 0.3182 0.3250 0.027 Uiso calc R 1 . .
C C9 0.15832(12) 0.2640(4) 0.37305(9) 0.0193(4) Uani d . 1 . .
C C10 0.25266(12) 0.3566(4) 0.37755(9) 0.0189(4) Uani d . 1 . .
O O11 0.14832(9) 0.7044(3) 0.55453(7) 0.0266(3) Uani d . 1 . .
H H11 0.0840(16) 0.665(5) 0.5432(12) 0.040 Uiso d . 1 . .
O O12 0.03228(8) 0.3089(3) 0.43240(7) 0.0277(3) Uani d . 1 . .
C C13 0.33852(12) 0.8757(4) 0.55296(9) 0.0198(4) Uani d . 1 . .
O O14 0.42459(8) 0.9419(3) 0.53893(7) 0.0245(3) Uani d . 1 . .
C C15 0.47607(12) 1.1419(4) 0.59996(10) 0.0264(4) Uani d . 1 . .
H H15 0.5387 1.2273 0.6053 0.032 Uiso calc R 1 . .
C C16 0.42634(12) 1.2018(4) 0.65152(10) 0.0243(4) Uani d . 1 . .
H H16 0.4471 1.3323 0.6988 0.029 Uiso calc R 1 . .
C C17 0.33603(13) 1.0302(4) 0.62119(10) 0.0224(4) Uani d . 1 . .
H H17 0.2820(13) 1.024(4) 0.6427(10) 0.027 Uiso d . 1 . .

loop_
_atom_site_aniso_label
_atom_site_aniso_U_11
_atom_site_aniso_U_22
_atom_site_aniso_U_33
_atom_site_aniso_U_12
_atom_site_aniso_U_13
_atom_site_aniso_U_23
O1 0.0202(6) 0.0231(6) 0.0215(6) -0.0020(5) 0.0099(5) -0.0031(5)
C2 0.0205(9) 0.0197(8) 0.0168(8) 0.0034(7) 0.0072(7) 0.0038(7)
C3 0.0188(9) 0.0231(9) 0.0162(8) 0.0023(7) 0.0069(7) 0.0040(7)
C4 0.0192(9) 0.0211(9) 0.0195(8) 0.0019(7) 0.0068(7) 0.0053(7)
C5 0.0186(9) 0.0220(9) 0.0212(8) 0.0007(7) 0.0050(7) 0.0036(7)
C6 0.0256(10) 0.0219(9) 0.0196(9) -0.0008(7) 0.0049(7) 0.0010(7)
C7 0.0315(10) 0.0231(9) 0.0232(9) 0.0034(8) 0.0141(8) 0.0014(7)
C8 0.0208(9) 0.0247(9) 0.0257(9) -0.0013(7) 0.0115(7) 0.0014(7)
C9 0.0198(9) 0.0200(9) 0.0170(8) 0.0020(7) 0.0051(7) 0.0044(6)
C10 0.0192(8) 0.0180(9) 0.0187(8) 0.0010(7) 0.0055(7) 0.0028(7)
O11 0.0201(7) 0.0390(8) 0.0226(6) -0.0047(6) 0.0100(5) -0.0072(5)
O12 0.0202(7) 0.0377(7) 0.0265(6) -0.0055(5) 0.0099(5) -0.0040(5)
C13 0.0164(8) 0.0223(9) 0.0207(8) 0.0020(7) 0.0066(7) 0.0059(7)
O14 0.0203(6) 0.0280(7) 0.0265(6) -0.0054(5) 0.0100(5) -0.0047(5)
C15 0.0201(9) 0.0258(10) 0.0290(9) -0.0055(7) 0.0037(7) -0.0052(8)
C16 0.0259(9) 0.0228(9) 0.0219(8) 0.0000(7) 0.0056(7) -0.0004(7)
C17 0.0221(9) 0.0238(9) 0.0211(8) 0.0022(7) 0.0075(7) 0.0021(7)

loop_
_atom_type_symbol
_atom_type_description
_atom_type_scat_dispersion_real
_atom_type_scat_dispersion_imag
_atom_type_scat_source
C C 0.0033 0.0016 'International Tables Vol C Tables 4.2.6.8 and 6.1.1.4'
H H 0.0000 0.0000 'International Tables Vol C Tables 4.2.6.8 and 6.1.1.4'
O O 0.0106 0.0060 'International Tables Vol C Tables 4.2.6.8 and 6.1.1.4'

loop_
_geom_angle_atom_site_label_1
_geom_angle_atom_site_label_2
_geom_angle_atom_site_label_3
_geom_angle_site_symmetry_1
_geom_angle_site_symmetry_3
_geom_angle
_geom_angle_publ_flag
C10 O1 C2 . . 119.19(13) ?
C3 C2 O1 . . 122.39(15) ?
C3 C2 C13 . . 125.15(14) ?
O1 C2 C13 . . 112.46(14) ?
O11 C3 C2 . . 118.75(15) ?
O11 C3 C4 . . 120.01(14) ?
C2 C3 C4 . . 121.24(14) ?
O12 C4 C3 . . 121.87(15) ?
O12 C4 C9 . . 122.81(15) ?
C3 C4 C9 . . 115.33(14) ?
C6 C5 C9 . . 120.69(16) ?
C6 C5 H5 . . 119.7 ?
C9 C5 H5 . . 119.7 ?
C5 C6 C7 . . 119.78(16) ?
C5 C6 H6 . . 121.1(10) ?
C7 C6 H6 . . 119.1(10) ?
C8 C7 C6 . . 120.76(15) ?
C8 C7 H7 . . 119.6 ?
C6 C7 H7 . . 119.6 ?
C7 C8 C10 . . 118.87(16) ?
C7 C8 H8 . . 120.6 ?
C10 C8 H8 . . 120.6 ?
C10 C9 C5 . . 118.13(15) ?
C10 C9 C4 . . 119.72(15) ?
C5 C9 C4 . . 122.15(15) ?
O1 C10 C9 . . 122.13(14) ?
O1 C10 C8 . . 116.11(14) ?
C9 C10 C8 . . 121.76(15) ?
C3 O11 H11 . . 110.9(13) ?
C17 C13 O14 . . 110.06(15) ?
C17 C13 C2 . . 133.72(16) ?
O14 C13 C2 . . 116.21(14) ?
C15 O14 C13 . . 106.30(13) ?
C16 C15 O14 . . 111.01(15) ?
C16 C15 H15 . . 124.5 ?
O14 C15 H15 . . 124.5 ?
C15 C16 C17 . . 106.47(15) ?
C15 C16 H16 . . 126.8 ?
C17 C16 H16 . . 126.8 ?
C13 C17 C16 . . 106.17(16) ?
C13 C17 H17 . . 125.5(10) ?
C16 C17 H17 . . 128.4(10) ?

loop_
_geom_bond_atom_site_label_1
_geom_bond_atom_site_label_2
_geom_bond_site_symmetry_2
_geom_bond_distance
_geom_bond_publ_flag
O1 C10 . 1.371(2) ?
O1 C2 . 1.3729(19) ?
C2 C3 . 1.364(2) ?
C2 C13 . 1.444(2) ?
C3 O11 . 1.3503(19) ?
C3 C4 . 1.443(2) ?
C4 O12 . 1.2419(19) ?
C4 C9 . 1.464(2) ?
C5 C6 . 1.374(2) ?
C5 C9 . 1.409(2) ?
C5 H5 . 0.9500 ?
C6 C7 . 1.407(2) ?
C6 H6 . 0.971(18) ?
C7 C8 . 1.372(2) ?
C7 H7 . 0.9500 ?
C8 C10 . 1.397(2) ?
C8 H8 . 0.9500 ?
C9 C10 . 1.391(2) ?
O11 H11 . 0.89(2) ?
C13 C17 . 1.362(2) ?
C13 O14 . 1.372(2) ?
O14 C15 . 1.366(2) ?
C15 C16 . 1.344(2) ?
C15 H15 . 0.9500 ?
C16 C17 . 1.431(3) ?
C16 H16 . 0.9500 ?
C17 H17 . 0.971(17) ?

loop_
_geom_hbond_atom_site_label_D
_geom_hbond_atom_site_label_H
_geom_hbond_atom_site_label_A
_geom_hbond_site_symmetry_D
_geom_hbond_site_symmetry_H
_geom_hbond_site_symmetry_A
_geom_hbond_distance_DH
_geom_hbond_distance_HA
_geom_hbond_distance_DA
_geom_hbond_angle_DHA
_geom_hbond_publ_flag
C6 H6 O12 1_555 1_555 2_545 0.97(2) 2.53(2) 3.352(3) 142(2) y
O11 H11 O12 1_555 1_555 1_555 0.89(2) 2.37(2) 2.776(3) 108(2) y
O11 H11 O12 1_555 1_555 3_566 0.89(2) 1.87(2) 2.683(3) 152(2) y
C17 H17 O11 1_555 1_555 1_555 0.97(2) 2.43(2) 2.907(3) 110(2) y

loop_
_geom_torsion_atom_site_label_1
_geom_torsion_atom_site_label_2
_geom_torsion_atom_site_label_3
_geom_torsion_atom_site_label_4
_geom_torsion_site_symmetry_1
_geom_torsion_site_symmetry_2
_geom_torsion_site_symmetry_3
_geom_torsion_site_symmetry_4
_geom_torsion
_geom_torsion_publ_flag
C10 O1 C2 C3 . . . . 0.5(2) ?
C10 O1 C2 C13 . . . . -179.14(13) ?
O1 C2 C3 O11 . . . . 179.20(13) ?
C13 C2 C3 O11 . . . . -1.2(2) ?
O1 C2 C3 C4 . . . . -0.8(2) ?
C13 C2 C3 C4 . . . . 178.82(14) ?
O11 C3 C4 O12 . . . . 1.2(2) ?
C2 C3 C4 O12 . . . . -178.86(15) ?
O11 C3 C4 C9 . . . . -179.30(13) ?
C2 C3 C4 C9 . . . . 0.7(2) ?
C9 C5 C6 C7 . . . . 0.7(2) ?
C5 C6 C7 C8 . . . . -0.3(2) ?
C6 C7 C8 C10 . . . . -0.2(2) ?
C6 C5 C9 C10 . . . . -0.6(2) ?
C6 C5 C9 C4 . . . . 179.08(14) ?
O12 C4 C9 C10 . . . . 179.17(14) ?
C3 C4 C9 C10 . . . . -0.4(2) ?
O12 C4 C9 C5 . . . . -0.5(2) ?
C3 C4 C9 C5 . . . . 179.98(14) ?
C2 O1 C10 C9 . . . . -0.2(2) ?
C2 O1 C10 C8 . . . . 179.56(13) ?
C5 C9 C10 O1 . . . . 179.80(14) ?
C4 C9 C10 O1 . . . . 0.1(2) ?
C5 C9 C10 C8 . . . . 0.1(2) ?
C4 C9 C10 C8 . . . . -179.59(14) ?
C7 C8 C10 O1 . . . . -179.42(14) ?
C7 C8 C10 C9 . . . . 0.3(2) ?
C3 C2 C13 C17 . . . . 3.7(3) ?
O1 C2 C13 C17 . . . . -176.67(16) ?
C3 C2 C13 O14 . . . . -175.90(14) ?
O1 C2 C13 O14 . . . . 3.73(19) ?
C17 C13 O14 C15 . . . . -0.06(17) ?
C2 C13 O14 C15 . . . . 179.64(13) ?
C13 O14 C15 C16 . . . . 0.35(18) ?
O14 C15 C16 C17 . . . . -0.49(19) ?
O14 C13 C17 C16 . . . . -0.23(18) ?
C2 C13 C17 C16 . . . . -179.85(17) ?
C15 C16 C17 C13 . . . . 0.44(19) ?

loop_
_cod_related_entry_id
_cod_related_entry_database
_cod_related_entry_code
1 ChemSpider 625533
